data_4348804
loop_
_publ_author_name
'Chu, Terry'
'Boyko, Yaroslav'
'Korobkov, Ilia'
'Kuzmina, Lyudmila G.'
'Howard, Judith A. K.'
'Nikonov, Georgii I.'

_publ_section_title
;
 Oxidative Addition of Disulfides, Alkyl Sulfides, and Diphosphides to an
 Aluminum(I) Center.
;
_journal_issue 17
_journal_name_full 'Inorganic chemistry'
_journal_page_first 9099
_journal_page_last 9104
_journal_paper_doi 10.1021/acs.inorgchem.6b01668
_journal_volume 55
_journal_year 2016
_chemical_formula_sum 'C53 H61 Al N2 P2'
_chemical_formula_weight 814.95
_space_group_crystal_system monoclinic
_space_group_IT_number 14
_space_group_name_Hall '-P 2yn'
_space_group_name_H-M_alt 'P 1 21/n 1'
_atom_sites_solution_hydrogens geom
_audit_creation_method SHELXL-2014/7
_cell_angle_alpha 90
_cell_angle_beta 92.0975(15)
_cell_angle_gamma 90
_cell_formula_units_Z 4
_cell_length_a 14.6691(8)
_cell_length_b 18.0515(10)
_cell_length_c 17.5329(9)
_cell_measurement_reflns_used 9418
_cell_measurement_temperature 200(2)
_cell_measurement_theta_max 30.54
_cell_measurement_theta_min 2.54
_cell_volume 4639.6(4)
_computing_cell_refinement 'APEX II, Bruker (2012)'
_computing_data_collection 'APEX II, Bruker (2012)'
_computing_data_reduction 'XPREP, Bruker (2012)'
_computing_molecular_graphics 'SHELXTL, Bruker (2015)'
_computing_publication_material 'SHELXTL, Bruker (2015)'
_computing_structure_refinement 'SHELXL-2014/7 (Sheldrick, 2014)'
_computing_structure_solution 'SHELXL-2014/7 (Sheldrick, 2014)'
_diffrn_ambient_temperature 200(2)
_diffrn_measured_fraction_theta_full 0.999
_diffrn_measured_fraction_theta_max 0.997
_diffrn_measurement_device_type 'Bruker APEX-II CCD'
_diffrn_measurement_method '\f and \w scans'
_diffrn_radiation_type MoK\a
_diffrn_radiation_wavelength 0.71073
_diffrn_reflns_av_R_equivalents 0.0205
_diffrn_reflns_av_unetI/netI 0.0173
_diffrn_reflns_Laue_measured_fraction_full 0.999
_diffrn_reflns_Laue_measured_fraction_max 0.997
_diffrn_reflns_limit_h_max 21
_diffrn_reflns_limit_h_min -20
_diffrn_reflns_limit_k_max 25
_diffrn_reflns_limit_k_min -25
_diffrn_reflns_limit_l_max 25
_diffrn_reflns_limit_l_min -24
_diffrn_reflns_number 56664
_diffrn_reflns_point_group_measured_fraction_full 0.999
_diffrn_reflns_point_group_measured_fraction_max 0.997
_diffrn_reflns_theta_full 25.242
_diffrn_reflns_theta_max 30.589
_diffrn_reflns_theta_min 1.620
_diffrn_source 'sealed X-ray tube'
_exptl_absorpt_coefficient_mu 0.150
_exptl_absorpt_correction_T_max 0.7461
_exptl_absorpt_correction_T_min 0.6723
_exptl_absorpt_correction_type multi-scan
_exptl_absorpt_process_details 'SADABS, Bruker (2003)'
_exptl_crystal_colour yellow
_exptl_crystal_density_diffrn 1.167
_exptl_crystal_description block
_exptl_crystal_F_000 1744
_exptl_crystal_size_max 0.260
_exptl_crystal_size_mid 0.160
_exptl_crystal_size_min 0.140
_refine_diff_density_max 0.738
_refine_diff_density_min -0.694
_refine_diff_density_rms 0.049
_refine_ls_extinction_method none
_refine_ls_goodness_of_fit_ref 1.033
_refine_ls_hydrogen_treatment constr
_refine_ls_matrix_type full
_refine_ls_number_parameters 495
_refine_ls_number_reflns 14218
_refine_ls_number_restraints 1
_refine_ls_restrained_S_all 1.033
_refine_ls_R_factor_all 0.0570
_refine_ls_R_factor_gt 0.0459
_refine_ls_shift/su_max 0.001
_refine_ls_shift/su_mean 0.000
_refine_ls_structure_factor_coef Fsqd
_refine_ls_weighting_details 'w=1/[\s^2^(Fo^2^)+(0.0605P)^2^+2.0431P] where P=(Fo^2^+2Fc^2^)/3'
_refine_ls_weighting_scheme calc
_refine_ls_wR_factor_gt 0.1192
_refine_ls_wR_factor_ref 0.1289
_reflns_Friedel_coverage 0.000
_reflns_number_gt 11797
_reflns_number_total 14218
_reflns_threshold_expression 'I > 2\s(I)'
_cod_data_source_file ic6b01668_si_004.cif
_cod_data_source_block gn051
_cod_original_sg_symbol_H-M 'P 21/n'
_cod_database_code 4348804
_shelx_shelxl_version_number 2014/7
_shelx_space_group_comment
; 
The symmetry employed for this shelxl refinement is uniquely defined 
by the following loop, which should always be used as a source of 
symmetry information in preference to the above space-group names. 
They are only intended as comments. 
;
_shelx_estimated_absorpt_t_min 0.962
_shelx_estimated_absorpt_t_max 0.979

loop_
_space_group_symop_operation_xyz
'x, y, z'
'-x+1/2, y+1/2, -z+1/2'
'-x, -y, -z'
'x-1/2, -y-1/2, z-1/2'

loop_
_atom_site_label
_atom_site_type_symbol
_atom_site_fract_x
_atom_site_fract_y
_atom_site_fract_z
_atom_site_U_iso_or_equiv
_atom_site_adp_type
_atom_site_occupancy
_atom_site_site_symmetry_order
_atom_site_calc_flag
_atom_site_refinement_flags_posn
_atom_site_refinement_flags_adp
_atom_site_refinement_flags_occupancy
_atom_site_disorder_assembly
_atom_site_disorder_group
Al1 Al 0.29061(2) 0.19764(2) 0.48186(2) 0.02081(8) Uani 1 1 d . . . . .
N1 N 0.20068(7) 0.12110(5) 0.46511(6) 0.02316(18) Uani 1 1 d . . . . .
N2 N 0.22391(7) 0.27885(5) 0.43890(5) 0.02342(18) Uani 1 1 d . . . . .
P1 P 0.30335(2) 0.22209(2) 0.61507(2) 0.02720(7) Uani 1 1 d D . . . .
P2 P 0.40989(2) 0.14747(2) 0.40747(2) 0.02558(7) Uani 1 1 d . . . . .
C1 C 0.08915(12) 0.06398(9) 0.37409(10) 0.0450(4) Uani 1 1 d . . . . .
H1A H 0.0331 0.0831 0.3491 0.067 Uiso 1 1 calc R U . . .
H1B H 0.0735 0.0326 0.4173 0.067 Uiso 1 1 calc R U . . .
H1C H 0.1230 0.0347 0.3375 0.067 Uiso 1 1 calc R U . . .
C2 C 0.14722(8) 0.12765(7) 0.40236(7) 0.0281(2) Uani 1 1 d . . . . .
C3 C 0.13953(9) 0.19276(7) 0.35911(7) 0.0311(3) Uani 1 1 d . . . . .
H3A H 0.1114 0.1874 0.3097 0.037 Uiso 1 1 calc R U . . .
C4 C 0.16744(9) 0.26408(7) 0.37865(7) 0.0271(2) Uani 1 1 d . . . . .
C5 C 0.13084(12) 0.32535(9) 0.32767(9) 0.0406(3) Uani 1 1 d . . . . .
H5A H 0.0655 0.3177 0.3171 0.061 Uiso 1 1 calc R U . . .
H5B H 0.1629 0.3250 0.2796 0.061 Uiso 1 1 calc R U . . .
H5C H 0.1404 0.3732 0.3532 0.061 Uiso 1 1 calc R U . . .
C6 C 0.19191(8) 0.05608(7) 0.51386(7) 0.0251(2) Uani 1 1 d . . . . .
C7 C 0.13971(9) 0.06316(7) 0.57951(7) 0.0296(2) Uani 1 1 d . . . . .
C8 C 0.13740(10) 0.00327(9) 0.62964(8) 0.0381(3) Uani 1 1 d . . . . .
H8A H 0.1042 0.0077 0.6749 0.046 Uiso 1 1 calc R U . . .
C9 C 0.18196(12) -0.06212(9) 0.61534(9) 0.0434(3) Uani 1 1 d . . . . .
H9A H 0.1798 -0.1020 0.6506 0.052 Uiso 1 1 calc R U . . .
C10 C 0.22968(11) -0.06922(8) 0.54963(9) 0.0388(3) Uani 1 1 d . . . . .
H10A H 0.2592 -0.1148 0.5394 0.047 Uiso 1 1 calc R U . . .
C11 C 0.23574(9) -0.01095(7) 0.49758(7) 0.0291(2) Uani 1 1 d . . . . .
C12 C 0.29007(9) -0.02518(7) 0.42719(8) 0.0331(3) Uani 1 1 d . . . . .
H12A H 0.2898 0.0210 0.3958 0.040 Uiso 1 1 calc R U . . .
C13 C 0.38895(11) -0.04546(8) 0.44797(10) 0.0431(3) Uani 1 1 d . . . . .
H13A H 0.4220 -0.0543 0.4012 0.065 Uiso 1 1 calc R U . . .
H13B H 0.4180 -0.0047 0.4767 0.065 Uiso 1 1 calc R U . . .
H13C H 0.3904 -0.0904 0.4793 0.065 Uiso 1 1 calc R U . . .
C14 C 0.24827(13) -0.08790(10) 0.37851(11) 0.0521(4) Uani 1 1 d . . . . .
H14A H 0.2849 -0.0957 0.3336 0.078 Uiso 1 1 calc R U . . .
H14B H 0.2473 -0.1335 0.4087 0.078 Uiso 1 1 calc R U . . .
H14C H 0.1858 -0.0746 0.3621 0.078 Uiso 1 1 calc R U . . .
C15 C 0.08461(10) 0.13233(8) 0.59553(8) 0.0370(3) Uani 1 1 d . . . . .
H15A H 0.1226 0.1762 0.5825 0.044 Uiso 1 1 calc R U . . .
C16 C -0.00301(11) 0.13521(10) 0.54503(13) 0.0533(4) Uani 1 1 d . . . . .
H16A H -0.0372 0.1803 0.5565 0.080 Uiso 1 1 calc R U . . .
H16B H 0.0128 0.1355 0.4912 0.080 Uiso 1 1 calc R U . . .
H16C H -0.0406 0.0917 0.5551 0.080 Uiso 1 1 calc R U . . .
C17 C 0.06113(18) 0.13902(12) 0.67912(12) 0.0679(6) Uani 1 1 d . . . . .
H17A H 0.0257 0.1843 0.6865 0.102 Uiso 1 1 calc R U . . .
H17B H 0.0251 0.0960 0.6938 0.102 Uiso 1 1 calc R U . . .
H17C H 0.1175 0.1411 0.7108 0.102 Uiso 1 1 calc R U . . .
C18 C 0.22696(9) 0.35430(6) 0.46723(7) 0.0270(2) Uani 1 1 d . . . . .
C19 C 0.30123(10) 0.40048(7) 0.45255(7) 0.0307(3) Uani 1 1 d . . . . .
C20 C 0.29934(13) 0.47364(8) 0.47873(9) 0.0433(4) Uani 1 1 d . . . . .
H20A H 0.3489 0.5058 0.4689 0.052 Uiso 1 1 calc R U . . .
C21 C 0.22671(16) 0.49982(8) 0.51849(10) 0.0543(5) Uani 1 1 d . . . . .
H21A H 0.2260 0.5499 0.5352 0.065 Uiso 1 1 calc R U . . .
C22 C 0.15522(15) 0.45360(9) 0.53399(10) 0.0516(4) Uani 1 1 d . . . . .
H22A H 0.1060 0.4721 0.5621 0.062 Uiso 1 1 calc R U . . .
C23 C 0.15335(11) 0.38021(8) 0.50931(8) 0.0360(3) Uani 1 1 d . . . . .
C24 C 0.07281(11) 0.33215(9) 0.52976(9) 0.0427(3) Uani 1 1 d . . . . .
H24A H 0.0858 0.2803 0.5131 0.051 Uiso 1 1 calc R U . . .
C25 C 0.06017(14) 0.33101(11) 0.61564(11) 0.0542(4) Uani 1 1 d . . . . .
H25A H 0.0078 0.2996 0.6270 0.081 Uiso 1 1 calc R U . . .
H25B H 0.1153 0.3111 0.6415 0.081 Uiso 1 1 calc R U . . .
H25C H 0.0492 0.3815 0.6337 0.081 Uiso 1 1 calc R U . . .
C26 C -0.01570(15) 0.35703(17) 0.48892(15) 0.0779(7) Uani 1 1 d . . . . .
H26A H -0.0657 0.3247 0.5037 0.117 Uiso 1 1 calc R U . . .
H26B H -0.0292 0.4082 0.5033 0.117 Uiso 1 1 calc R U . . .
H26C H -0.0089 0.3542 0.4336 0.117 Uiso 1 1 calc R U . . .
C27 C 0.38076(10) 0.37579(7) 0.40657(9) 0.0355(3) Uani 1 1 d . . . . .
H27A H 0.3811 0.3204 0.4058 0.043 Uiso 1 1 calc R U . . .
C28 C 0.47281(13) 0.40173(10) 0.44066(13) 0.0566(5) Uani 1 1 d . . . . .
H28A H 0.5218 0.3842 0.4087 0.085 Uiso 1 1 calc R U . . .
H28B H 0.4739 0.4560 0.4428 0.085 Uiso 1 1 calc R U . . .
H28C H 0.4817 0.3816 0.4923 0.085 Uiso 1 1 calc R U . . .
C29 C 0.36833(14) 0.40283(10) 0.32418(10) 0.0508(4) Uani 1 1 d . . . . .
H29A H 0.4202 0.3866 0.2948 0.076 Uiso 1 1 calc R U . . .
H29B H 0.3118 0.3822 0.3014 0.076 Uiso 1 1 calc R U . . .
H29C H 0.3650 0.4570 0.3236 0.076 Uiso 1 1 calc R U . . .
C30 C 0.3843(2) 0.29507(15) 0.6382(2) 0.0738(7) Uani 0.5 1 d DG . P A 1
C31 C 0.4772(2) 0.28539(14) 0.65354(18) 0.0738(7) Uani 0.5 1 d G . P A 1
H31 H 0.5034 0.2374 0.6507 0.089 Uiso 0.5 1 calc R U P A 1
C32 C 0.5317(2) 0.34594(18) 0.67307(16) 0.0738(7) Uani 0.5 1 d G . P A 1
H32 H 0.5952 0.3393 0.6836 0.089 Uiso 0.5 1 calc R U P A 1
C33 C 0.4934(2) 0.41617(15) 0.67727(15) 0.0738(7) Uani 0.5 1 d G . P A 1
H33 H 0.5307 0.4576 0.6906 0.089 Uiso 0.5 1 calc R U P A 1
C34 C 0.4005(2) 0.42586(14) 0.66194(15) 0.0738(7) Uani 0.5 1 d G . P A 1
H34 H 0.3743 0.4739 0.6648 0.089 Uiso 0.5 1 calc R U P A 1
C35 C 0.3460(2) 0.36530(18) 0.64241(18) 0.0738(7) Uani 0.5 1 d G . P A 1
H35 H 0.2825 0.3719 0.6319 0.089 Uiso 0.5 1 calc R U P A 1
C30' C 0.40070(15) 0.28670(12) 0.63592(17) 0.0428(3) Uani 0.5 1 d DG . P A 2
C31' C 0.48841(18) 0.25928(8) 0.64907(16) 0.0428(3) Uani 0.5 1 d G . P A 2
H31' H 0.4991 0.2074 0.6478 0.051 Uiso 0.5 1 calc R U P A 2
C32' C 0.56047(13) 0.30777(12) 0.66404(13) 0.0428(3) Uani 0.5 1 d G . P A 2
H32' H 0.6204 0.2890 0.6730 0.051 Uiso 0.5 1 calc R U P A 2
C33' C 0.54482(14) 0.38368(11) 0.66586(12) 0.0428(3) Uani 0.5 1 d G . P A 2
H33' H 0.5941 0.4168 0.6761 0.051 Uiso 0.5 1 calc R U P A 2
C34' C 0.45711(16) 0.41111(9) 0.65270(13) 0.0428(3) Uani 0.5 1 d G . P A 2
H34' H 0.4464 0.4630 0.6539 0.051 Uiso 0.5 1 calc R U P A 2
C35' C 0.38505(12) 0.36262(13) 0.63773(15) 0.0428(3) Uani 0.5 1 d G . P A 2
H35' H 0.3251 0.3814 0.6287 0.051 Uiso 0.5 1 calc R U P A 2
C36 C 0.34841(9) 0.13952(8) 0.66314(7) 0.0317(3) Uani 1 1 d . . . . .
C37 C 0.34291(16) 0.13721(12) 0.74240(10) 0.0630(6) Uani 1 1 d . . . . .
H37A H 0.3205 0.1790 0.7689 0.076 Uiso 1 1 calc R U . . .
C38 C 0.3698(2) 0.07457(16) 0.78272(12) 0.0902(10) Uani 1 1 d . . . . .
H38A H 0.3667 0.0739 0.8367 0.108 Uiso 1 1 calc R U . . .
C39 C 0.40109(19) 0.01298(14) 0.74483(13) 0.0774(7) Uani 1 1 d . . . . .
H39A H 0.4175 -0.0305 0.7726 0.093 Uiso 1 1 calc R U . . .
C40 C 0.40839(13) 0.01482(10) 0.66710(11) 0.0511(4) Uani 1 1 d . . . . .
H40A H 0.4307 -0.0271 0.6409 0.061 Uiso 1 1 calc R U . . .
C41 C 0.38310(10) 0.07816(8) 0.62679(8) 0.0347(3) Uani 1 1 d . . . . .
H41A H 0.3897 0.0794 0.5731 0.042 Uiso 1 1 calc R U . . .
C42 C 0.36900(8) 0.14621(7) 0.30691(7) 0.0280(2) Uani 1 1 d . . . . .
C43 C 0.34422(11) 0.20957(8) 0.26607(8) 0.0391(3) Uani 1 1 d . . . . .
H43A H 0.3481 0.2565 0.2905 0.047 Uiso 1 1 calc R U . . .
C44 C 0.31395(13) 0.20550(10) 0.19022(9) 0.0481(4) Uani 1 1 d . . . . .
H44A H 0.2981 0.2495 0.1632 0.058 Uiso 1 1 calc R U . . .
C45 C 0.30676(12) 0.13800(11) 0.15405(9) 0.0477(4) Uani 1 1 d . . . . .
H45A H 0.2844 0.1352 0.1026 0.057 Uiso 1 1 calc R U . . .
C46 C 0.33198(13) 0.07465(10) 0.19273(9) 0.0478(4) Uani 1 1 d . . . . .
H46A H 0.3277 0.0280 0.1678 0.057 Uiso 1 1 calc R U . . .
C47 C 0.36385(11) 0.07874(8) 0.26851(8) 0.0377(3) Uani 1 1 d . . . . .
H47A H 0.3824 0.0347 0.2944 0.045 Uiso 1 1 calc R U . . .
C48 C 0.51418(9) 0.20195(7) 0.40463(8) 0.0316(3) Uani 1 1 d . . . . .
C49 C 0.55347(11) 0.22941(9) 0.47179(10) 0.0442(3) Uani 1 1 d . . . . .
H49A H 0.5213 0.2260 0.5177 0.053 Uiso 1 1 calc R U . . .
C50 C 0.63975(13) 0.26207(10) 0.47301(14) 0.0596(5) Uani 1 1 d . . . . .
H50A H 0.6657 0.2806 0.5196 0.072 Uiso 1 1 calc R U . . .
C51 C 0.68741(13) 0.26753(12) 0.40720(15) 0.0654(6) Uani 1 1 d . . . . .
H51A H 0.7459 0.2901 0.4081 0.079 Uiso 1 1 calc R U . . .
C52 C 0.65010(13) 0.24027(13) 0.34050(14) 0.0652(6) Uani 1 1 d . . . . .
H52A H 0.6832 0.2436 0.2951 0.078 Uiso 1 1 calc R U . . .
C53 C 0.56434(11) 0.20780(11) 0.33832(11) 0.0486(4) Uani 1 1 d . . . . .
H53A H 0.5393 0.1893 0.2913 0.058 Uiso 1 1 calc R U . . .

loop_
_atom_site_aniso_label
_atom_site_aniso_U_11
_atom_site_aniso_U_22
_atom_site_aniso_U_33
_atom_site_aniso_U_23
_atom_site_aniso_U_13
_atom_site_aniso_U_12
Al1 0.02232(16) 0.01966(15) 0.02044(15) 0.00073(11) 0.00070(12) -0.00216(12)
N1 0.0231(4) 0.0222(4) 0.0243(4) 0.0003(3) 0.0024(3) -0.0041(3)
N2 0.0283(5) 0.0205(4) 0.0215(4) 0.0003(3) 0.0008(4) 0.0008(4)
P1 0.03249(16) 0.02711(15) 0.02181(14) -0.00003(11) -0.00146(11) -0.00083(12)
P2 0.02531(14) 0.02411(14) 0.02759(15) 0.00208(11) 0.00460(11) -0.00080(11)
C1 0.0487(9) 0.0384(7) 0.0464(8) 0.0024(6) -0.0165(7) -0.0185(7)
C2 0.0274(6) 0.0294(6) 0.0273(5) -0.0026(4) -0.0005(4) -0.0063(4)
C3 0.0349(6) 0.0331(6) 0.0248(5) 0.0009(5) -0.0052(5) -0.0054(5)
C4 0.0294(6) 0.0293(6) 0.0227(5) 0.0033(4) 0.0002(4) 0.0011(4)
C5 0.0492(8) 0.0362(7) 0.0355(7) 0.0091(6) -0.0119(6) 0.0022(6)
C6 0.0238(5) 0.0242(5) 0.0273(5) 0.0018(4) 0.0017(4) -0.0064(4)
C7 0.0282(6) 0.0311(6) 0.0298(6) 0.0010(5) 0.0052(5) -0.0077(5)
C8 0.0392(7) 0.0413(7) 0.0343(7) 0.0075(6) 0.0084(5) -0.0096(6)
C9 0.0479(8) 0.0372(7) 0.0455(8) 0.0160(6) 0.0060(7) -0.0065(6)
C10 0.0410(7) 0.0277(6) 0.0478(8) 0.0073(6) 0.0049(6) -0.0022(5)
C11 0.0285(6) 0.0248(5) 0.0340(6) 0.0013(4) 0.0023(5) -0.0049(4)
C12 0.0344(6) 0.0264(6) 0.0389(7) -0.0027(5) 0.0080(5) -0.0025(5)
C13 0.0382(7) 0.0310(7) 0.0608(10) 0.0046(6) 0.0110(7) 0.0056(6)
C14 0.0583(10) 0.0437(9) 0.0548(10) -0.0193(8) 0.0099(8) -0.0097(8)
C15 0.0376(7) 0.0345(7) 0.0400(7) -0.0008(5) 0.0172(6) -0.0043(5)
C16 0.0313(7) 0.0465(9) 0.0826(13) 0.0035(9) 0.0099(8) 0.0002(6)
C17 0.0991(17) 0.0570(11) 0.0504(10) -0.0011(8) 0.0421(11) 0.0088(11)
C18 0.0379(6) 0.0209(5) 0.0221(5) 0.0005(4) 0.0014(4) 0.0033(4)
C19 0.0449(7) 0.0219(5) 0.0255(5) 0.0017(4) 0.0010(5) -0.0006(5)
C20 0.0691(11) 0.0223(6) 0.0390(7) -0.0010(5) 0.0078(7) -0.0056(6)
C21 0.0949(14) 0.0225(6) 0.0469(9) -0.0057(6) 0.0209(9) 0.0033(7)
C22 0.0798(13) 0.0289(7) 0.0477(9) -0.0029(6) 0.0258(8) 0.0118(7)
C23 0.0486(8) 0.0273(6) 0.0329(6) 0.0009(5) 0.0106(6) 0.0081(5)
C24 0.0432(8) 0.0399(8) 0.0459(8) -0.0010(6) 0.0160(6) 0.0080(6)
C25 0.0651(11) 0.0481(9) 0.0512(10) 0.0001(7) 0.0270(9) 0.0040(8)
C26 0.0488(11) 0.106(2) 0.0794(16) 0.0199(14) 0.0106(10) 0.0134(12)
C27 0.0398(7) 0.0234(5) 0.0436(7) 0.0021(5) 0.0073(6) -0.0045(5)
C28 0.0458(9) 0.0373(8) 0.0863(14) 0.0037(8) -0.0037(9) -0.0097(7)
C29 0.0683(11) 0.0444(9) 0.0410(8) 0.0036(7) 0.0195(8) -0.0049(8)
C30 0.1109(18) 0.0730(11) 0.0357(8) 0.0146(8) -0.0242(10) -0.0583(14)
C31 0.1109(18) 0.0730(11) 0.0357(8) 0.0146(8) -0.0242(10) -0.0583(14)
C32 0.1109(18) 0.0730(11) 0.0357(8) 0.0146(8) -0.0242(10) -0.0583(14)
C33 0.1109(18) 0.0730(11) 0.0357(8) 0.0146(8) -0.0242(10) -0.0583(14)
C34 0.1109(18) 0.0730(11) 0.0357(8) 0.0146(8) -0.0242(10) -0.0583(14)
C35 0.1109(18) 0.0730(11) 0.0357(8) 0.0146(8) -0.0242(10) -0.0583(14)
C30' 0.0558(8) 0.0400(6) 0.0315(6) 0.0046(5) -0.0116(5) -0.0248(6)
C31' 0.0558(8) 0.0400(6) 0.0315(6) 0.0046(5) -0.0116(5) -0.0248(6)
C32' 0.0558(8) 0.0400(6) 0.0315(6) 0.0046(5) -0.0116(5) -0.0248(6)
C33' 0.0558(8) 0.0400(6) 0.0315(6) 0.0046(5) -0.0116(5) -0.0248(6)
C34' 0.0558(8) 0.0400(6) 0.0315(6) 0.0046(5) -0.0116(5) -0.0248(6)
C35' 0.0558(8) 0.0400(6) 0.0315(6) 0.0046(5) -0.0116(5) -0.0248(6)
C36 0.0317(6) 0.0376(7) 0.0260(6) 0.0073(5) 0.0029(5) 0.0025(5)
C37 0.0906(15) 0.0700(12) 0.0295(7) 0.0144(8) 0.0160(8) 0.0339(11)
C38 0.132(2) 0.0997(19) 0.0399(10) 0.0362(11) 0.0226(12) 0.0530(17)
C39 0.1010(18) 0.0717(14) 0.0603(12) 0.0390(11) 0.0143(12) 0.0371(13)
C40 0.0553(10) 0.0425(8) 0.0556(10) 0.0132(7) 0.0046(8) 0.0146(7)
C41 0.0348(7) 0.0367(7) 0.0326(6) 0.0053(5) 0.0016(5) 0.0031(5)
C42 0.0260(5) 0.0300(6) 0.0285(5) 0.0005(4) 0.0063(4) 0.0006(4)
C43 0.0507(8) 0.0340(7) 0.0328(7) 0.0016(5) 0.0046(6) 0.0093(6)
C44 0.0558(10) 0.0530(9) 0.0355(7) 0.0073(7) 0.0002(7) 0.0152(8)
C45 0.0457(9) 0.0667(11) 0.0306(7) -0.0032(7) -0.0015(6) 0.0021(8)
C46 0.0594(10) 0.0464(9) 0.0375(8) -0.0101(6) 0.0019(7) -0.0078(7)
C47 0.0469(8) 0.0322(6) 0.0344(7) -0.0024(5) 0.0054(6) -0.0025(6)
C48 0.0253(6) 0.0267(6) 0.0428(7) 0.0081(5) 0.0003(5) -0.0004(4)
C49 0.0408(8) 0.0382(7) 0.0529(9) -0.0010(6) -0.0068(7) -0.0037(6)
C50 0.0480(10) 0.0439(9) 0.0850(14) -0.0003(9) -0.0236(10) -0.0071(8)
C51 0.0353(8) 0.0558(11) 0.1047(17) 0.0236(11) -0.0042(10) -0.0138(8)
C52 0.0351(8) 0.0801(14) 0.0808(14) 0.0257(12) 0.0101(9) -0.0147(9)
C53 0.0342(7) 0.0617(10) 0.0505(9) 0.0128(8) 0.0079(6) -0.0092(7)

loop_
_atom_type_symbol
_atom_type_description
_atom_type_scat_dispersion_real
_atom_type_scat_dispersion_imag
_atom_type_scat_source
C C 0.0033 0.0016 'International Tables Vol C Tables 4.2.6.8 and 6.1.1.4'
H H 0.0000 0.0000 'International Tables Vol C Tables 4.2.6.8 and 6.1.1.4'
N N 0.0061 0.0033 'International Tables Vol C Tables 4.2.6.8 and 6.1.1.4'
P P 0.1023 0.0942 'International Tables Vol C Tables 4.2.6.8 and 6.1.1.4'
Al Al 0.0645 0.0514 'International Tables Vol C Tables 4.2.6.8 and 6.1.1.4'

loop_
_geom_angle_atom_site_label_1
_geom_angle_atom_site_label_2
_geom_angle_atom_site_label_3
_geom_angle
N2 Al1 N1 98.80(5)
N2 Al1 P1 105.47(3)
N1 Al1 P1 108.17(3)
N2 Al1 P2 116.79(3)
N1 Al1 P2 98.95(3)
P1 Al1 P2 124.867(19)
C2 N1 C6 119.51(10)
C2 N1 Al1 116.20(8)
C6 N1 Al1 124.20(8)
C4 N2 C18 117.75(10)
C4 N2 Al1 116.83(8)
C18 N2 Al1 125.39(8)
C30 P1 C36 105.51(12)
C36 P1 C30' 99.10(9)
C30 P1 Al1 112.50(12)
C36 P1 Al1 108.45(5)
C30' P1 Al1 109.87(10)
C48 P2 C42 103.00(6)
C48 P2 Al1 116.19(5)
C42 P2 Al1 107.86(4)
N1 C2 C3 123.67(11)
N1 C2 C1 120.89(12)
C3 C2 C1 115.43(11)
C4 C3 C2 128.79(11)
N2 C4 C3 122.99(11)
N2 C4 C5 121.05(12)
C3 C4 C5 115.96(11)
C11 C6 C7 120.64(11)
C11 C6 N1 121.52(11)
C7 C6 N1 117.82(11)
C8 C7 C6 118.06(13)
C8 C7 C15 119.69(12)
C6 C7 C15 122.23(11)
C9 C8 C7 121.81(13)
C10 C9 C8 119.47(13)
C9 C10 C11 121.54(14)
C10 C11 C6 118.38(12)
C10 C11 C12 116.88(12)
C6 C11 C12 124.74(11)
C11 C12 C13 111.70(12)
C11 C12 C14 111.54(12)
C13 C12 C14 108.23(13)
C7 C15 C17 112.57(14)
C7 C15 C16 111.17(13)
C17 C15 C16 109.78(16)
C19 C18 C23 120.91(12)
C19 C18 N2 120.65(11)
C23 C18 N2 118.44(12)
C20 C19 C18 118.42(13)
C20 C19 C27 118.62(13)
C18 C19 C27 122.89(11)
C21 C20 C19 120.98(15)
C22 C21 C20 120.08(14)
C21 C22 C23 121.47(15)
C22 C23 C18 118.11(14)
C22 C23 C24 118.44(14)
C18 C23 C24 123.46(12)
C23 C24 C25 111.39(15)
C23 C24 C26 112.12(16)
C25 C24 C26 109.58(16)
C19 C27 C29 110.03(13)
C19 C27 C28 112.91(14)
C29 C27 C28 110.14(14)
C31 C30 C35 120.0
C31 C30 P1 125.6(2)
C35 C30 P1 114.4(2)
C32 C31 C30 120.0
C31 C32 C33 120.0
C34 C33 C32 120.0
C35 C34 C33 120.0
C34 C35 C30 120.0
C31' C30' C35' 120.0
C31' C30' P1 120.40(15)
C35' C30' P1 119.60(15)
C30' C31' C32' 120.0
C31' C32' C33' 120.0
C34' C33' C32' 120.0
C33' C34' C35' 120.0
C34' C35' C30' 120.0
C41 C36 C37 118.05(14)
C41 C36 P1 125.04(10)
C37 C36 P1 116.83(12)
C38 C37 C36 120.50(19)
C39 C38 C37 120.35(18)
C40 C39 C38 119.84(17)
C39 C40 C41 119.81(17)
C36 C41 C40 121.38(14)
C43 C42 C47 117.51(13)
C43 C42 P2 123.55(10)
C47 C42 P2 118.93(10)
C44 C43 C42 121.20(14)
C45 C44 C43 120.31(15)
C46 C45 C44 119.68(15)
C45 C46 C47 120.09(15)
C42 C47 C46 121.16(14)
C49 C48 C53 117.62(14)
C49 C48 P2 119.63(12)
C53 C48 P2 122.02(12)
C48 C49 C50 120.90(18)
C51 C50 C49 120.42(19)
C52 C51 C50 119.55(17)
C51 C52 C53 120.7(2)
C52 C53 C48 120.78(18)

loop_
_geom_bond_atom_site_label_1
_geom_bond_atom_site_label_2
_geom_bond_distance
Al1 N2 1.9024(10)
Al1 N1 1.9254(10)
Al1 P1 2.3775(5)
Al1 P2 2.3979(5)
N1 C2 1.3328(15)
N1 C6 1.4604(15)
N2 C4 1.3449(15)
N2 C18 1.4499(15)
P1 C30 1.8099(16)
P1 C36 1.8243(13)
P1 C30' 1.8695(13)
P2 C48 1.8209(13)
P2 C42 1.8416(13)
C1 C2 1.5038(18)
C2 C3 1.4010(18)
C3 C4 1.3901(18)
C4 C5 1.5084(18)
C6 C11 1.4045(17)
C6 C7 1.4115(17)
C7 C8 1.3944(19)
C7 C15 1.519(2)
C8 C9 1.377(2)
C9 C10 1.376(2)
C10 C11 1.3974(18)
C11 C12 1.5153(19)
C12 C13 1.527(2)
C12 C14 1.532(2)
C15 C17 1.522(2)
C15 C16 1.535(2)
C18 C19 1.4030(19)
C18 C23 1.4098(18)
C19 C20 1.3988(18)
C19 C27 1.509(2)
C20 C21 1.378(3)
C21 C22 1.375(3)
C22 C23 1.394(2)
C23 C24 1.519(2)
C24 C25 1.524(2)
C24 C26 1.527(3)
C27 C29 1.529(2)
C27 C28 1.530(2)
C30 C31 1.3900
C30 C35 1.3900
C31 C32 1.3900
C32 C33 1.3900
C33 C34 1.3900
C34 C35 1.3900
C30' C31' 1.3900
C30' C35' 1.3900
C31' C32' 1.3900
C32' C33' 1.3900
C33' C34' 1.3900
C34' C35' 1.3900
C36 C41 1.384(2)
C36 C37 1.395(2)
C37 C38 1.383(3)
C38 C39 1.382(4)
C39 C40 1.371(3)
C40 C41 1.387(2)
C42 C43 1.3905(19)
C42 C47 1.3925(19)
C43 C44 1.389(2)
C44 C45 1.376(3)
C45 C46 1.373(3)
C46 C47 1.394(2)
C48 C49 1.384(2)
C48 C53 1.402(2)
C49 C50 1.396(2)
C50 C51 1.374(3)
C51 C52 1.365(3)
C52 C53 1.387(2)

loop_
_geom_torsion_atom_site_label_1
_geom_torsion_atom_site_label_2
_geom_torsion_atom_site_label_3
_geom_torsion_atom_site_label_4
_geom_torsion
C6 N1 C2 C3 168.94(12)
Al1 N1 C2 C3 -14.46(17)
C6 N1 C2 C1 -10.08(18)
Al1 N1 C2 C1 166.51(11)
N1 C2 C3 C4 -14.6(2)
C1 C2 C3 C4 164.49(15)
C18 N2 C4 C3 -162.03(12)
Al1 N2 C4 C3 16.08(16)
C18 N2 C4 C5 18.27(18)
Al1 N2 C4 C5 -163.62(11)
C2 C3 C4 N2 13.8(2)
C2 C3 C4 C5 -166.50(14)
C2 N1 C6 C11 83.11(15)
Al1 N1 C6 C11 -93.20(13)
C2 N1 C6 C7 -98.59(14)
Al1 N1 C6 C7 85.11(12)
C11 C6 C7 C8 3.62(18)
N1 C6 C7 C8 -174.70(11)
C11 C6 C7 C15 -174.56(12)
N1 C6 C7 C15 7.12(18)
C6 C7 C8 C9 -2.0(2)
C15 C7 C8 C9 176.25(14)
C7 C8 C9 C10 -0.5(2)
C8 C9 C10 C11 1.4(2)
C9 C10 C11 C6 0.2(2)
C9 C10 C11 C12 -179.96(14)
C7 C6 C11 C10 -2.78(19)
N1 C6 C11 C10 175.47(12)
C7 C6 C11 C12 177.44(12)
N1 C6 C11 C12 -4.31(19)
C10 C11 C12 C13 -59.48(16)
C6 C11 C12 C13 120.31(14)
C10 C11 C12 C14 61.80(18)
C6 C11 C12 C14 -118.41(15)
C8 C7 C15 C17 21.4(2)
C6 C7 C15 C17 -160.46(15)
C8 C7 C15 C16 -102.25(16)
C6 C7 C15 C16 75.91(16)
C4 N2 C18 C19 -104.95(14)
Al1 N2 C18 C19 77.12(13)
C4 N2 C18 C23 74.61(15)
Al1 N2 C18 C23 -103.32(13)
C23 C18 C19 C20 -1.87(19)
N2 C18 C19 C20 177.68(12)
C23 C18 C19 C27 -178.83(13)
N2 C18 C19 C27 0.72(19)
C18 C19 C20 C21 0.5(2)
C27 C19 C20 C21 177.56(15)
C19 C20 C21 C22 0.9(3)
C20 C21 C22 C23 -1.0(3)
C21 C22 C23 C18 -0.4(3)
C21 C22 C23 C24 178.99(17)
C19 C18 C23 C22 1.8(2)
N2 C18 C23 C22 -177.72(13)
C19 C18 C23 C24 -177.53(13)
N2 C18 C23 C24 2.9(2)
C22 C23 C24 C25 -55.3(2)
C18 C23 C24 C25 124.04(16)
C22 C23 C24 C26 67.9(2)
C18 C23 C24 C26 -112.75(19)
C20 C19 C27 C29 -78.91(17)
C18 C19 C27 C29 98.04(15)
C20 C19 C27 C28 44.58(18)
C18 C19 C27 C28 -138.47(14)
C36 P1 C30 C31 29.2(2)
Al1 P1 C30 C31 -88.86(17)
C36 P1 C30 C35 -148.80(13)
Al1 P1 C30 C35 93.14(16)
C35 C30 C31 C32 0.0
P1 C30 C31 C32 -177.9(3)
C30 C31 C32 C33 0.0
C31 C32 C33 C34 0.0
C32 C33 C34 C35 0.0
C33 C34 C35 C30 0.0
C31 C30 C35 C34 0.0
P1 C30 C35 C34 178.1(2)
C36 P1 C30' C31' 26.04(14)
Al1 P1 C30' C31' -87.45(13)
C36 P1 C30' C35' -154.37(13)
Al1 P1 C30' C35' 92.13(14)
C35' C30' C31' C32' 0.0
P1 C30' C31' C32' 179.6(2)
C30' C31' C32' C33' 0.0
C31' C32' C33' C34' 0.0
C32' C33' C34' C35' 0.0
C33' C34' C35' C30' 0.0
C31' C30' C35' C34' 0.0
P1 C30' C35' C34' -179.6(2)
C30 P1 C36 C41 -111.01(18)
C30' P1 C36 C41 -104.87(16)
Al1 P1 C36 C41 9.73(14)
C30 P1 C36 C37 72.3(2)
C30' P1 C36 C37 78.49(18)
Al1 P1 C36 C37 -166.91(14)
C41 C36 C37 C38 -1.3(3)
P1 C36 C37 C38 175.6(2)
C36 C37 C38 C39 -1.0(5)
C37 C38 C39 C40 2.1(5)
C38 C39 C40 C41 -0.9(4)
C37 C36 C41 C40 2.6(2)
P1 C36 C41 C40 -174.03(13)
C39 C40 C41 C36 -1.5(3)
C48 P2 C42 C43 -62.21(13)
Al1 P2 C42 C43 61.18(12)
C48 P2 C42 C47 116.55(11)
Al1 P2 C42 C47 -120.06(10)
C47 C42 C43 C44 1.1(2)
P2 C42 C43 C44 179.89(13)
C42 C43 C44 C45 0.8(3)
C43 C44 C45 C46 -1.7(3)
C44 C45 C46 C47 0.6(3)
C43 C42 C47 C46 -2.2(2)
P2 C42 C47 C46 178.97(12)
C45 C46 C47 C42 1.4(3)
C42 P2 C48 C49 165.18(12)
Al1 P2 C48 C49 47.51(13)
C42 P2 C48 C53 -24.85(14)
Al1 P2 C48 C53 -142.52(12)
C53 C48 C49 C50 0.3(2)
P2 C48 C49 C50 170.74(13)
C48 C49 C50 C51 0.0(3)
C49 C50 C51 C52 -0.5(3)
C50 C51 C52 C53 0.6(3)
C51 C52 C53 C48 -0.3(3)
C49 C48 C53 C52 -0.2(3)
P2 C48 C53 C52 -170.36(15)
